data_4127138
loop_
_publ_author_name
'Jin, Fei'
'Tamm, Nadezhda B.'
'Troyanov, Sergey I.'
'Yang, Shangfeng'

_publ_section_title
;
 Steering the Geometry of Butterfly-Shaped Dimetal Carbide Cluster within
 a Carbon Cage via Trifluoromethylation of Y2C2@C82(6).
;
_journal_name_full 'Journal of the American Chemical Society'
_journal_paper_doi 10.1021/jacs.7b12925
_journal_year 2018
_chemical_formula_sum 'C107 H8 F48 Y2'
_chemical_formula_weight 2382.95
_space_group_crystal_system triclinic
_space_group_IT_number 2
_space_group_name_Hall '-P 1'
_space_group_name_H-M_alt 'P -1'
_symmetry_space_group_name_Hall '-P 1'
_symmetry_space_group_name_H-M 'P -1'
_atom_sites_solution_secondary difmap
_audit_creation_method SHELXL-2014/7
_cell_angle_alpha 74.730(10)
_cell_angle_beta 82.240(10)
_cell_angle_gamma 75.140(10)
_cell_formula_units_Z 2
_cell_length_a 12.7380(10)
_cell_length_b 16.5100(10)
_cell_length_c 20.667(2)
_cell_measurement_reflns_used 9500
_cell_measurement_temperature 100(2)
_cell_measurement_theta_max 30
_cell_measurement_theta_min 5
_cell_volume 4042.1(6)
_computing_cell_refinement XDS
_computing_data_collection XDS
_computing_data_reduction XDS
_computing_structure_refinement 'SHELXL-2014/7 (Sheldrick, 2014)'
_computing_structure_solution SHELXD
_diffrn_ambient_temperature 100(2)
_diffrn_measured_fraction_theta_full 0.897
_diffrn_measured_fraction_theta_max 0.771
_diffrn_measurement_device_type MAR225
_diffrn_measurement_method CCD
_diffrn_radiation_type synchrotron
_diffrn_radiation_wavelength 0.895
_diffrn_reflns_av_R_equivalents 0.2031
_diffrn_reflns_av_unetI/netI 0.2029
_diffrn_reflns_Laue_measured_fraction_full 0.897
_diffrn_reflns_Laue_measured_fraction_max 0.771
_diffrn_reflns_limit_h_max 17
_diffrn_reflns_limit_h_min -17
_diffrn_reflns_limit_k_max 22
_diffrn_reflns_limit_k_min -22
_diffrn_reflns_limit_l_max 27
_diffrn_reflns_limit_l_min -27
_diffrn_reflns_number 44760
_diffrn_reflns_point_group_measured_fraction_full 0.897
_diffrn_reflns_point_group_measured_fraction_max 0.771
_diffrn_reflns_theta_full 32.450
_diffrn_reflns_theta_max 37.208
_diffrn_reflns_theta_min 2.329
_diffrn_source 'BL 14.3 PSF, BESSY, Berlin, Germany'
_exptl_absorpt_coefficient_mu 0.737
_exptl_absorpt_correction_type none
_exptl_crystal_colour orange
_exptl_crystal_density_diffrn 1.958
_exptl_crystal_description plate
_exptl_crystal_F_000 2320
_exptl_crystal_size_max 0.030
_exptl_crystal_size_mid 0.020
_exptl_crystal_size_min 0.01
_refine_diff_density_max 1.922
_refine_diff_density_min -1.222
_refine_diff_density_rms 0.171
_refine_ls_extinction_method none
_refine_ls_goodness_of_fit_ref 1.065
_refine_ls_hydrogen_treatment undef
_refine_ls_matrix_type full
_refine_ls_number_parameters 1462
_refine_ls_number_reflns 16113
_refine_ls_number_restraints 48
_refine_ls_restrained_S_all 1.065
_refine_ls_R_factor_all 0.2298
_refine_ls_R_factor_gt 0.1059
_refine_ls_shift/su_max 0.017
_refine_ls_shift/su_mean 0.000
_refine_ls_structure_factor_coef Fsqd
_refine_ls_weighting_details 'w=1/[\s^2^(Fo^2^)+(0.0900P)^2^] where P=(Fo^2^+2Fc^2^)/3'
_refine_ls_weighting_scheme calc
_refine_ls_wR_factor_gt 0.2345
_refine_ls_wR_factor_ref 0.2700
_reflns_Friedel_coverage 0.000
_reflns_number_gt 6525
_reflns_number_total 16113
_reflns_threshold_expression 'I > 2\s(I)'
_cod_data_source_file ja7b12925_si_002.cif
_cod_data_source_block y2c2p8_220
_cod_database_code 4127138
_shelx_shelxl_version_number 2014/7
_shelx_space_group_comment
;
The symmetry employed for this shelxl refinement is uniquely defined
by the following loop, which should always be used as a source of
symmetry information in preference to the above space-group names.
They are only intended as comments.
;
_shelx_estimated_absorpt_t_min 0.954
_shelx_estimated_absorpt_t_max 0.984

loop_
_space_group_symop_operation_xyz
'x, y, z'
'-x, -y, -z'

loop_
_atom_site_label
_atom_site_type_symbol
_atom_site_fract_x
_atom_site_fract_y
_atom_site_fract_z
_atom_site_U_iso_or_equiv
_atom_site_adp_type
_atom_site_occupancy
_atom_site_site_symmetry_order
_atom_site_calc_flag
_atom_site_refinement_flags_adp
_atom_site_refinement_flags_occupancy
Y1 Y 0.38776(7) 0.62301(7) 0.21665(5) 0.0449(3) Uani 1 1 d . .
Y2 Y 0.13751(7) 0.65129(7) 0.32307(5) 0.0462(3) Uani 1 1 d . .
C01 C 0.2231(8) 0.7358(8) 0.2286(5) 0.053(3) Uani 1 1 d . .
C02 C 0.1961(8) 0.6854(7) 0.2027(5) 0.047(3) Uani 1 1 d . .
F1 F 0.5029(6) 0.3103(5) 0.1397(3) 0.0717(18) Uani 1 1 d . .
F2 F 0.4636(5) 0.4084(5) 0.0507(3) 0.076(2) Uani 1 1 d . .
F3 F 0.6020(5) 0.4009(5) 0.1007(4) 0.083(2) Uani 1 1 d . .
F4 F 0.2544(5) 0.3748(4) 0.0729(3) 0.0644(17) Uani 1 1 d . .
F5 F 0.1107(5) 0.4611(5) 0.0332(3) 0.0700(18) Uani 1 1 d . .
F6 F 0.2676(5) 0.4850(4) -0.0065(3) 0.0665(17) Uani 1 1 d . .
F7 F -0.0084(5) 0.7462(4) -0.0416(3) 0.0639(17) Uani 1 1 d . .
F8 F 0.1589(5) 0.7351(5) -0.0767(3) 0.083(2) Uani 1 1 d . .
F9 F 0.0947(5) 0.6235(4) -0.0404(3) 0.0684(18) Uani 1 1 d . .
F10 F 0.1677(4) 0.8960(4) -0.0728(3) 0.0631(18) Uani 1 1 d . .
F11 F 0.3201(4) 0.8072(4) -0.0900(3) 0.0537(15) Uani 1 1 d . .
F12 F 0.3198(4) 0.9249(4) -0.0647(3) 0.0594(17) Uani 1 1 d . .
F13 F 0.5807(4) 0.8534(4) 0.0118(3) 0.0592(16) Uani 1 1 d . .
F14 F 0.6283(4) 0.7168(4) 0.0202(3) 0.0555(16) Uani 1 1 d . .
F15 F 0.5111(4) 0.7961(4) -0.0495(3) 0.0577(16) Uani 1 1 d . .
F16 F 0.5072(7) 0.2707(6) 0.3557(5) 0.074(4) Uani 0.811(19) 1 d . P
F17 F 0.5773(9) 0.2874(7) 0.2548(5) 0.071(3) Uani 0.811(19) 1 d . P
F18 F 0.6285(7) 0.3466(6) 0.3228(5) 0.074(4) Uani 0.811(19) 1 d . P
F16A F 0.629(3) 0.322(4) 0.262(2) 0.088(17) Uani 0.189(19) 1 d U P
F17A F 0.559(5) 0.331(3) 0.358(2) 0.100(18) Uani 0.189(19) 1 d U P
F18A F 0.500(4) 0.258(3) 0.297(3) 0.093(18) Uani 0.189(19) 1 d U P
F19 F 0.0061(12) 0.3990(12) 0.1445(7) 0.065(4) Uani 0.72(2) 1 d . P
F20 F -0.1277(12) 0.5110(13) 0.1442(10) 0.070(5) Uani 0.72(2) 1 d . P
F21 F -0.0807(11) 0.4196(10) 0.2387(7) 0.063(4) Uani 0.72(2) 1 d . P
F19A F -0.127(3) 0.458(3) 0.2231(17) 0.068(10) Uani 0.28(2) 1 d U P
F20A F -0.007(4) 0.390(3) 0.178(2) 0.074(12) Uani 0.28(2) 1 d U P
F21A F -0.091(3) 0.497(4) 0.122(2) 0.063(12) Uani 0.28(2) 1 d U P
F22 F -0.1974(4) 0.7832(4) 0.0607(3) 0.0655(18) Uani 1 1 d . .
F23 F -0.2303(4) 0.6749(4) 0.1382(3) 0.0647(18) Uani 1 1 d . .
F24 F -0.1397(5) 0.6561(5) 0.0468(3) 0.0644(17) Uani 1 1 d . .
F25 F 0.0619(5) 1.0710(4) 0.0845(3) 0.0712(19) Uani 1 1 d . .
F26 F 0.2239(5) 1.0888(4) 0.0689(3) 0.0665(18) Uani 1 1 d . .
F27 F 0.1637(5) 1.0351(4) 0.0018(3) 0.0681(18) Uani 1 1 d . .
F28 F 0.5227(6) 0.9653(5) 0.0822(3) 0.081(2) Uani 1 1 d . .
F29 F 0.3924(5) 1.0495(4) 0.1288(3) 0.0674(18) Uani 1 1 d . .
F30 F 0.5144(5) 0.9580(4) 0.1871(3) 0.0615(17) Uani 1 1 d . .
F31 F 0.6326(5) 0.7312(4) 0.3838(3) 0.0735(19) Uani 1 1 d . .
F32 F 0.6880(5) 0.6029(5) 0.3654(3) 0.0697(19) Uani 1 1 d . .
F33 F 0.5854(5) 0.6211(5) 0.4527(3) 0.0685(19) Uani 1 1 d . .
F34 F 0.3693(5) 0.2973(5) 0.4472(4) 0.082(2) Uani 1 1 d . .
F35 F 0.2225(5) 0.3555(5) 0.4946(3) 0.0721(19) Uani 1 1 d . .
F36 F 0.2153(7) 0.2781(5) 0.4286(3) 0.090(2) Uani 1 1 d . .
F37 F -0.1187(7) 0.4352(7) 0.3637(5) 0.055(4) Uani 0.72(2) 1 d . P
F38 F -0.0045(9) 0.3784(8) 0.4408(4) 0.055(4) Uani 0.72(2) 1 d . P
F39 F 0.0086(8) 0.3230(6) 0.3558(5) 0.053(4) Uani 0.72(2) 1 d . P
F37A F 0.038(3) 0.330(3) 0.409(2) 0.098(14) Uani 0.28(2) 1 d . P
F38A F -0.066(3) 0.376(3) 0.3334(19) 0.104(14) Uani 0.28(2) 1 d U P
F39A F -0.086(3) 0.432(2) 0.413(2) 0.097(13) Uani 0.28(2) 1 d U P
F40 F -0.2800(4) 0.8306(5) 0.1756(4) 0.074(2) Uani 1 1 d . .
F41 F -0.2454(4) 0.9496(5) 0.1828(3) 0.0673(18) Uani 1 1 d . .
F42 F -0.2772(4) 0.8546(4) 0.2722(3) 0.0665(18) Uani 1 1 d . .
F43 F 0.3754(8) 0.5633(5) 0.5417(4) 0.101(3) Uani 1 1 d . .
F44 F 0.4077(5) 0.6887(5) 0.5189(3) 0.077(2) Uani 1 1 d . .
F45 F 0.2516(5) 0.6715(5) 0.5562(3) 0.080(2) Uani 1 1 d . .
F46 F 0.1087(6) 0.8172(5) 0.5209(3) 0.080(2) Uani 1 1 d . .
F47 F 0.0598(6) 0.9363(5) 0.4486(3) 0.0738(19) Uani 1 1 d . .
F48 F -0.0487(5) 0.8501(5) 0.4819(3) 0.078(2) Uani 1 1 d . .
C1 C 0.3893(7) 0.5432(7) 0.1072(5) 0.045(3) Uani 1 1 d . .
C2 C 0.2825(8) 0.5700(7) 0.0844(5) 0.049(3) Uani 1 1 d . .
C3 C 0.2428(7) 0.6554(7) 0.0514(5) 0.047(3) Uani 1 1 d . .
C4 C 0.3067(7) 0.7175(7) 0.0418(4) 0.046(3) Uani 1 1 d . .
C5 C 0.4104(7) 0.6912(8) 0.0651(5) 0.049(3) Uani 1 1 d . .
C6 C 0.4544(7) 0.6048(7) 0.0982(5) 0.051(3) Uani 1 1 d . .
C7 C 0.5447(8) 0.5900(7) 0.1416(5) 0.049(3) Uani 1 1 d . .
C8 C 0.5536(7) 0.5187(7) 0.2014(5) 0.049(3) Uani 1 1 d . .
C9 C 0.4874(7) 0.4612(7) 0.2107(5) 0.051(3) Uani 1 1 d . .
C10 C 0.4301(8) 0.4527(7) 0.1530(5) 0.053(3) Uani 1 1 d . .
C11 C 0.3320(8) 0.4220(7) 0.1950(5) 0.047(3) Uani 1 1 d . .
C12 C 0.2299(7) 0.4485(7) 0.1713(5) 0.047(3) Uani 1 1 d . .
C13 C 0.2044(7) 0.5076(7) 0.1031(5) 0.047(3) Uani 1 1 d . .
C14 C 0.0896(8) 0.5568(7) 0.1196(5) 0.048(3) Uani 1 1 d . .
C15 C 0.0516(7) 0.6386(7) 0.0934(5) 0.043(2) Uani 1 1 d . .
C16 C 0.1183(7) 0.6929(7) 0.0407(5) 0.046(3) Uani 1 1 d . .
C17 C 0.0833(7) 0.7777(6) 0.0624(4) 0.039(2) Uani 1 1 d . .
C18 C 0.1494(8) 0.8358(7) 0.0581(5) 0.045(3) Uani 1 1 d . .
C19 C 0.2645(7) 0.8153(7) 0.0257(5) 0.049(3) Uani 1 1 d . .
C20 C 0.3489(7) 0.8400(8) 0.0617(5) 0.048(3) Uani 1 1 d . .
C21 C 0.4538(7) 0.7699(7) 0.0677(5) 0.041(2) Uani 1 1 d . .
C22 C 0.4988(7) 0.7518(7) 0.1355(5) 0.047(3) Uani 1 1 d . .
C23 C 0.5523(7) 0.6662(7) 0.1642(5) 0.044(3) Uani 1 1 d . .
C24 C 0.5685(8) 0.6385(7) 0.2348(5) 0.047(3) Uani 1 1 d . .
C25 C 0.5632(7) 0.5503(7) 0.2601(5) 0.048(3) Uani 1 1 d . .
C26 C 0.4924(8) 0.5314(7) 0.3223(5) 0.044(2) Uani 1 1 d . .
C27 C 0.4282(8) 0.4685(7) 0.3275(5) 0.049(3) Uani 1 1 d . .
C28 C 0.4522(8) 0.4097(7) 0.2785(5) 0.053(3) Uani 1 1 d . .
C29 C 0.3450(7) 0.3973(7) 0.2641(5) 0.047(3) Uani 1 1 d . .
C30 C 0.2535(8) 0.3982(7) 0.3098(5) 0.050(3) Uani 1 1 d . .
C31 C 0.1498(8) 0.4235(7) 0.2867(5) 0.050(3) Uani 1 1 d . .
C32 C 0.1391(8) 0.4487(7) 0.2179(6) 0.051(3) Uani 1 1 d . .
C33 C 0.0355(7) 0.5116(7) 0.1879(5) 0.045(3) Uani 1 1 d . .
C34 C -0.0144(7) 0.5743(8) 0.2325(5) 0.053(3) Uani 1 1 d . .
C35 C -0.0570(7) 0.6651(7) 0.2023(5) 0.044(3) Uani 1 1 d . .
C36 C -0.0469(7) 0.6961(7) 0.1235(5) 0.050(3) Uani 1 1 d . .
C37 C -0.0118(7) 0.7807(7) 0.1052(5) 0.045(3) Uani 1 1 d . .
C38 C -0.0419(7) 0.8382(7) 0.1432(5) 0.047(3) Uani 1 1 d . .
C39 C 0.0246(7) 0.8947(7) 0.1423(5) 0.046(3) Uani 1 1 d . .
C40 C 0.1214(7) 0.8942(7) 0.0980(5) 0.047(3) Uani 1 1 d . .
C41 C 0.1983(7) 0.9457(7) 0.1101(5) 0.044(2) Uani 1 1 d . .
C42 C 0.3188(8) 0.8990(7) 0.0980(5) 0.044(3) Uani 1 1 d . .
C43 C 0.3877(7) 0.8995(7) 0.1517(5) 0.046(3) Uani 1 1 d . .
C44 C 0.4657(7) 0.8101(7) 0.1756(5) 0.045(3) Uani 1 1 d . .
C45 C 0.4825(7) 0.7831(7) 0.2438(5) 0.045(3) Uani 1 1 d . .
C46 C 0.5329(8) 0.7006(7) 0.2729(5) 0.048(3) Uani 1 1 d . .
C47 C 0.5043(7) 0.6726(7) 0.3477(5) 0.044(3) Uani 1 1 d . .
C48 C 0.4583(7) 0.5952(7) 0.3623(5) 0.047(3) Uani 1 1 d . .
C49 C 0.3676(7) 0.5902(7) 0.4090(4) 0.041(2) Uani 1 1 d . .
C50 C 0.3067(8) 0.5286(7) 0.4137(5) 0.047(3) Uani 1 1 d . .
C51 C 0.3347(7) 0.4678(7) 0.3754(5) 0.047(3) Uani 1 1 d . .
C52 C 0.2516(7) 0.4145(6) 0.3784(5) 0.042(2) Uani 1 1 d . .
C53 C 0.1365(8) 0.4738(7) 0.3819(5) 0.046(3) Uani 1 1 d . .
C54 C 0.0630(7) 0.4597(7) 0.3359(5) 0.046(3) Uani 1 1 d . .
C55 C -0.0047(7) 0.5493(7) 0.3023(5) 0.045(3) Uani 1 1 d . .
C56 C -0.0398(7) 0.6083(7) 0.3437(5) 0.045(3) Uani 1 1 d . .
C57 C -0.0778(7) 0.6972(7) 0.3111(5) 0.046(3) Uani 1 1 d . .
C58 C -0.0885(7) 0.7262(8) 0.2408(5) 0.049(3) Uani 1 1 d . .
C59 C -0.1071(7) 0.8219(7) 0.2117(5) 0.046(3) Uani 1 1 d . .
C60 C -0.0514(7) 0.8652(7) 0.2524(5) 0.048(3) Uani 1 1 d . .
C61 C 0.0133(8) 0.9147(7) 0.2078(6) 0.051(3) Uani 1 1 d . .
C62 C 0.1010(8) 0.9348(7) 0.2307(5) 0.049(3) Uani 1 1 d . .
C63 C 0.1959(8) 0.9426(7) 0.1849(5) 0.050(3) Uani 1 1 d . .
C64 C 0.2974(7) 0.9164(7) 0.2081(5) 0.047(3) Uani 1 1 d . .
C65 C 0.3137(8) 0.8814(7) 0.2780(5) 0.048(3) Uani 1 1 d . .
C66 C 0.4092(8) 0.8180(7) 0.2962(5) 0.051(3) Uani 1 1 d . .
C67 C 0.4125(8) 0.7522(7) 0.3557(5) 0.051(3) Uani 1 1 d . .
C68 C 0.3152(8) 0.7467(7) 0.3996(5) 0.050(3) Uani 1 1 d . .
C69 C 0.3041(8) 0.6612(7) 0.4428(5) 0.048(3) Uani 1 1 d . .
C70 C 0.1883(8) 0.6483(7) 0.4441(5) 0.050(3) Uani 1 1 d . .
C71 C 0.1948(8) 0.5630(7) 0.4404(4) 0.048(3) Uani 1 1 d . .
C72 C 0.1076(8) 0.5342(8) 0.4203(5) 0.050(3) Uani 1 1 d . .
C73 C 0.0079(7) 0.6029(7) 0.4053(5) 0.045(3) Uani 1 1 d . .
C74 C 0.0008(8) 0.6901(7) 0.4090(5) 0.048(3) Uani 1 1 d . .
C75 C -0.0553(7) 0.7471(7) 0.3537(5) 0.048(3) Uani 1 1 d . .
C76 C -0.0331(7) 0.8313(7) 0.3200(5) 0.049(3) Uani 1 1 d . .
C77 C 0.0456(7) 0.8581(6) 0.3450(5) 0.043(2) Uani 1 1 d . .
C78 C 0.1130(8) 0.9080(7) 0.2987(5) 0.050(3) Uani 1 1 d . .
C79 C 0.2222(8) 0.8805(7) 0.3241(5) 0.051(3) Uani 1 1 d . .
C80 C 0.2252(9) 0.8135(7) 0.3848(5) 0.051(3) Uani 1 1 d . .
C81 C 0.1019(8) 0.8089(8) 0.4093(5) 0.053(3) Uani 1 1 d . .
C82 C 0.0931(8) 0.7139(7) 0.4287(5) 0.051(3) Uani 1 1 d . .
C83 C 0.4975(9) 0.3938(8) 0.1110(6) 0.053(3) Uani 1 1 d . .
C84 C 0.2087(9) 0.4562(8) 0.0495(5) 0.054(3) Uani 1 1 d . .
C85 C 0.0925(8) 0.6977(8) -0.0298(5) 0.054(3) Uani 1 1 d . .
C86 C 0.2688(8) 0.8605(8) -0.0529(5) 0.051(3) Uani 1 1 d . .
C87 C 0.5436(7) 0.7854(7) 0.0118(5) 0.042(2) Uani 1 1 d . .
C88 C 0.5406(9) 0.3263(8) 0.3027(6) 0.058(3) Uani 1 1 d . .
C89 C -0.0464(9) 0.4611(9) 0.1762(6) 0.054(3) Uani 1 1 d . .
C90 C -0.1551(8) 0.7029(9) 0.0914(5) 0.054(3) Uani 1 1 d . .
C91 C 0.1655(7) 1.0331(7) 0.0654(6) 0.046(3) Uani 1 1 d . .
C92 C 0.4553(9) 0.9692(8) 0.1356(5) 0.052(3) Uani 1 1 d . .
C93 C 0.6035(10) 0.6564(9) 0.3880(6) 0.063(3) Uani 1 1 d . .
C94 C 0.2669(9) 0.3350(8) 0.4377(6) 0.058(3) Uani 1 1 d . .
C95 C -0.0122(9) 0.3974(10) 0.3747(6) 0.055(3) Uani 1 1 d . .
C96 C -0.2290(8) 0.8651(9) 0.2091(6) 0.060(3) Uani 1 1 d . .
C97 C 0.3341(8) 0.6454(8) 0.5155(5) 0.051(3) Uani 1 1 d . .
C98 C 0.0569(10) 0.8533(10) 0.4658(6) 0.071(4) Uani 1 1 d . .
C04 C 1.241(7) 0.175(4) 0.245(3) 0.37(3) Uiso 1 1 d . .
C05 C 0.864(4) 0.128(3) 0.2808(18) 0.247(15) Uiso 1 1 d . .
C06 C 0.992(4) 0.165(3) 0.258(2) 0.289(19) Uiso 1 1 d . .
C07 C 1.137(6) 0.182(3) 0.243(2) 0.32(2) Uiso 1 1 d . .
C08 C 0.706(7) -0.013(6) 0.401(4) 0.53(5) Uiso 1 1 d . .
C09 C 1.352(7) 0.134(5) 0.291(3) 0.46(4) Uiso 1 1 d . .
C010 C 0.773(5) 0.084(4) 0.340(3) 0.35(2) Uiso 1 1 d . .

loop_
_atom_site_aniso_label
_atom_site_aniso_U_11
_atom_site_aniso_U_22
_atom_site_aniso_U_33
_atom_site_aniso_U_23
_atom_site_aniso_U_13
_atom_site_aniso_U_12
Y1 0.0243(5) 0.0616(7) 0.0523(6) -0.0085(5) -0.0003(4) -0.0229(5)
Y2 0.0283(5) 0.0650(7) 0.0520(6) -0.0123(5) 0.0045(4) -0.0284(5)
C01 0.040(6) 0.063(7) 0.057(7) -0.012(6) 0.009(5) -0.023(6)
C02 0.038(6) 0.045(6) 0.053(6) -0.009(5) 0.002(5) -0.005(5)
F1 0.069(5) 0.067(5) 0.076(4) -0.020(4) 0.003(3) -0.012(4)
F2 0.061(4) 0.101(6) 0.068(4) -0.030(4) -0.001(3) -0.015(4)
F3 0.035(3) 0.101(6) 0.128(6) -0.052(5) 0.024(4) -0.030(4)
F4 0.070(4) 0.061(4) 0.064(4) -0.012(3) 0.002(3) -0.023(4)
F5 0.052(4) 0.094(5) 0.083(4) -0.033(4) -0.001(3) -0.039(4)
F6 0.064(4) 0.085(5) 0.062(4) -0.023(3) 0.012(3) -0.040(4)
F7 0.044(4) 0.083(5) 0.069(4) -0.015(3) -0.011(3) -0.022(3)
F8 0.067(4) 0.147(7) 0.050(4) -0.010(4) 0.005(3) -0.074(5)
F9 0.076(5) 0.073(5) 0.067(4) -0.017(4) -0.015(3) -0.030(4)
F10 0.035(3) 0.092(5) 0.061(4) -0.001(3) -0.004(3) -0.028(3)
F11 0.037(3) 0.078(4) 0.053(3) -0.015(3) 0.001(3) -0.029(3)
F12 0.039(3) 0.076(4) 0.066(4) -0.002(3) -0.001(3) -0.033(3)
F13 0.039(3) 0.073(4) 0.073(4) -0.016(3) 0.017(3) -0.038(3)
F14 0.027(3) 0.068(4) 0.071(4) -0.013(3) 0.008(3) -0.019(3)
F15 0.033(3) 0.093(5) 0.049(3) -0.007(3) 0.002(2) -0.030(3)
F16 0.062(5) 0.063(6) 0.077(7) 0.009(5) 0.011(5) -0.012(5)
F17 0.062(7) 0.080(7) 0.066(6) -0.018(5) -0.013(5) -0.005(6)
F18 0.038(5) 0.098(7) 0.092(8) -0.022(5) -0.016(5) -0.023(5)
F16A 0.04(2) 0.11(3) 0.08(3) 0.01(2) -0.006(18) 0.002(19)
F17A 0.09(3) 0.11(3) 0.09(3) -0.02(2) 0.01(2) -0.01(2)
F18A 0.08(2) 0.09(3) 0.11(3) -0.01(2) -0.03(2) -0.029(19)
F19 0.057(7) 0.098(10) 0.068(9) -0.040(8) 0.010(7) -0.053(7)
F20 0.027(8) 0.078(9) 0.109(13) -0.011(9) -0.018(7) -0.026(8)
F21 0.049(7) 0.085(9) 0.064(8) 0.001(7) -0.009(6) -0.051(7)
F19A 0.058(18) 0.11(2) 0.051(17) -0.019(16) 0.001(13) -0.058(16)
F20A 0.07(2) 0.060(18) 0.11(3) -0.02(2) -0.02(2) -0.025(15)
F21A 0.04(2) 0.08(2) 0.08(2) -0.020(16) 0.005(14) -0.037(19)
F22 0.034(3) 0.067(4) 0.096(5) -0.003(4) -0.014(3) -0.023(3)
F23 0.029(3) 0.096(5) 0.073(4) -0.009(4) 0.002(3) -0.036(3)
F24 0.041(3) 0.095(5) 0.073(4) -0.023(4) -0.007(3) -0.038(3)
F25 0.038(3) 0.063(4) 0.105(5) 0.000(4) 0.000(3) -0.021(3)
F26 0.045(3) 0.056(4) 0.098(5) 0.001(3) -0.012(3) -0.027(3)
F27 0.063(4) 0.070(4) 0.072(4) -0.007(4) -0.006(3) -0.026(4)
F28 0.072(5) 0.102(6) 0.090(5) -0.026(4) 0.020(4) -0.068(4)
F29 0.043(4) 0.060(4) 0.105(5) -0.007(4) -0.011(3) -0.032(3)
F30 0.041(3) 0.064(4) 0.085(4) -0.012(3) -0.008(3) -0.027(3)
F31 0.056(4) 0.082(5) 0.095(5) -0.007(4) -0.023(3) -0.045(4)
F32 0.023(3) 0.113(6) 0.078(4) -0.019(4) -0.005(3) -0.029(4)
F33 0.050(4) 0.103(5) 0.059(4) 0.001(4) -0.011(3) -0.045(4)
F34 0.048(4) 0.086(5) 0.091(5) 0.012(4) -0.003(4) -0.013(4)
F35 0.062(4) 0.085(5) 0.067(4) -0.003(4) 0.002(3) -0.031(4)
F36 0.129(7) 0.081(5) 0.077(5) 0.006(4) -0.027(4) -0.074(5)
F37 0.032(5) 0.076(8) 0.061(7) -0.007(5) 0.004(4) -0.032(5)
F38 0.057(8) 0.090(9) 0.033(5) -0.012(5) 0.006(4) -0.053(8)
F39 0.065(7) 0.055(6) 0.056(7) -0.015(5) 0.008(5) -0.046(6)
F37A 0.06(2) 0.11(3) 0.13(4) -0.04(3) 0.04(2) -0.04(2)
F38A 0.070(19) 0.13(3) 0.13(2) -0.005(18) -0.047(17) -0.064(19)
F39A 0.08(2) 0.083(19) 0.12(2) -0.002(17) 0.02(2) -0.040(16)
F40 0.024(3) 0.100(5) 0.106(5) -0.034(4) -0.002(3) -0.021(3)
F41 0.030(3) 0.070(5) 0.090(5) 0.000(4) 0.005(3) -0.015(3)
F42 0.027(3) 0.086(5) 0.077(4) -0.009(4) 0.015(3) -0.018(3)
F43 0.155(8) 0.069(5) 0.078(5) -0.007(4) -0.039(5) -0.018(5)
F44 0.060(4) 0.130(6) 0.063(4) -0.021(4) -0.004(3) -0.063(4)
F45 0.047(4) 0.142(7) 0.064(4) -0.035(4) 0.013(3) -0.044(4)
F46 0.083(5) 0.104(6) 0.066(4) -0.032(4) 0.004(4) -0.037(4)
F47 0.070(4) 0.079(5) 0.084(5) -0.030(4) 0.020(3) -0.039(4)
F48 0.055(4) 0.097(5) 0.090(5) -0.034(4) 0.028(3) -0.036(4)
C1 0.034(5) 0.068(7) 0.044(6) -0.020(5) 0.003(4) -0.025(5)
C2 0.030(5) 0.066(8) 0.060(6) -0.024(6) 0.004(5) -0.023(5)
C3 0.031(5) 0.058(7) 0.059(6) -0.015(6) -0.002(4) -0.025(5)
C4 0.029(5) 0.075(8) 0.036(5) -0.009(5) -0.001(4) -0.023(5)
C5 0.027(5) 0.077(8) 0.045(6) -0.011(6) 0.004(4) -0.023(5)
C6 0.033(5) 0.075(8) 0.046(6) 0.000(6) 0.010(4) -0.034(6)
C7 0.030(5) 0.065(7) 0.054(6) -0.015(6) 0.015(4) -0.021(5)
C8 0.017(5) 0.064(7) 0.067(7) -0.012(6) -0.002(4) -0.015(5)
C9 0.026(5) 0.070(8) 0.058(6) -0.007(6) 0.000(4) -0.021(5)
C10 0.039(6) 0.063(7) 0.055(6) -0.004(6) 0.002(5) -0.022(6)
C11 0.040(6) 0.050(6) 0.057(7) -0.013(5) 0.003(5) -0.022(5)
C12 0.026(5) 0.064(7) 0.063(7) -0.021(6) -0.003(4) -0.024(5)
C13 0.028(5) 0.062(7) 0.053(6) -0.008(5) -0.001(4) -0.021(5)
C14 0.037(6) 0.062(8) 0.060(7) -0.021(6) -0.006(5) -0.029(5)
C15 0.029(5) 0.056(7) 0.051(6) -0.014(5) -0.006(4) -0.020(5)
C16 0.026(5) 0.062(7) 0.052(6) -0.005(5) 0.000(4) -0.027(5)
C17 0.026(5) 0.051(6) 0.040(5) 0.001(5) -0.015(4) -0.015(5)
C18 0.037(5) 0.063(7) 0.038(5) -0.004(5) -0.001(4) -0.024(5)
C19 0.034(5) 0.061(7) 0.057(6) -0.006(5) -0.004(4) -0.029(5)
C20 0.027(5) 0.080(8) 0.042(6) -0.003(6) 0.004(4) -0.036(6)
C21 0.019(4) 0.060(7) 0.051(6) -0.023(5) 0.008(4) -0.019(5)
C22 0.028(5) 0.054(7) 0.059(7) -0.005(6) 0.002(5) -0.024(5)
C23 0.022(5) 0.067(7) 0.054(6) -0.022(6) -0.001(4) -0.025(5)
C24 0.037(6) 0.055(7) 0.053(6) -0.009(6) -0.002(5) -0.025(5)
C25 0.027(5) 0.068(7) 0.052(6) -0.013(5) -0.002(4) -0.020(5)
C26 0.037(5) 0.051(6) 0.046(6) -0.002(5) -0.013(4) -0.022(5)
C27 0.038(6) 0.064(7) 0.047(6) -0.003(5) -0.006(4) -0.025(5)
C28 0.029(5) 0.057(7) 0.073(7) -0.016(6) 0.013(5) -0.018(5)
C29 0.029(5) 0.052(7) 0.065(7) -0.019(5) 0.005(5) -0.019(5)
C30 0.048(6) 0.072(8) 0.036(5) 0.000(5) 0.000(4) -0.041(6)
C31 0.036(6) 0.064(7) 0.063(7) -0.020(6) 0.000(5) -0.029(5)
C32 0.034(5) 0.057(7) 0.074(8) -0.016(6) -0.008(5) -0.032(5)
C33 0.028(5) 0.068(7) 0.044(6) -0.011(5) 0.006(4) -0.028(5)
C34 0.024(5) 0.073(8) 0.067(7) -0.005(6) -0.003(5) -0.033(5)
C35 0.019(5) 0.061(7) 0.059(6) -0.016(6) 0.004(4) -0.022(5)
C36 0.033(5) 0.073(8) 0.049(6) -0.002(5) -0.016(4) -0.029(5)
C37 0.027(5) 0.057(7) 0.053(6) -0.012(5) 0.006(4) -0.020(5)
C38 0.022(5) 0.051(6) 0.065(7) 0.006(6) -0.010(4) -0.022(5)
C39 0.027(5) 0.052(6) 0.061(7) -0.004(5) -0.005(4) -0.021(5)
C40 0.030(5) 0.060(7) 0.051(6) 0.000(5) 0.001(4) -0.023(5)
C41 0.026(5) 0.051(7) 0.057(6) -0.008(5) -0.006(4) -0.015(5)
C42 0.036(5) 0.053(7) 0.049(6) -0.009(5) 0.003(4) -0.026(5)
C43 0.029(5) 0.053(7) 0.063(6) -0.016(5) -0.002(5) -0.021(5)
C44 0.025(5) 0.060(7) 0.055(6) -0.007(6) -0.005(4) -0.025(5)
C45 0.019(5) 0.051(7) 0.068(7) -0.009(6) -0.004(5) -0.020(5)
C46 0.030(5) 0.062(8) 0.058(7) -0.013(6) -0.005(5) -0.022(5)
C47 0.026(5) 0.063(7) 0.050(6) -0.017(5) -0.008(4) -0.018(5)
C48 0.030(5) 0.060(7) 0.058(6) -0.004(6) -0.016(4) -0.024(5)
C49 0.028(5) 0.058(7) 0.038(5) -0.004(5) -0.008(4) -0.017(5)
C50 0.034(5) 0.061(7) 0.047(6) -0.010(5) -0.011(4) -0.013(5)
C51 0.032(5) 0.056(7) 0.053(6) 0.007(5) -0.012(4) -0.025(5)
C52 0.029(5) 0.047(6) 0.048(6) -0.007(5) 0.009(4) -0.014(5)
C53 0.033(5) 0.060(7) 0.050(6) -0.006(5) 0.000(4) -0.026(5)
C54 0.030(5) 0.061(7) 0.054(6) -0.014(5) 0.003(4) -0.025(5)
C55 0.033(5) 0.051(7) 0.053(6) 0.001(5) 0.001(4) -0.026(5)
C56 0.033(5) 0.070(8) 0.034(5) -0.009(5) 0.007(4) -0.026(5)
C57 0.021(5) 0.060(7) 0.059(7) -0.009(6) -0.002(4) -0.017(5)
C58 0.022(5) 0.074(8) 0.051(6) -0.007(6) -0.002(4) -0.022(5)
C59 0.025(5) 0.065(7) 0.049(6) -0.010(5) 0.000(4) -0.019(5)
C60 0.025(5) 0.054(7) 0.064(7) -0.010(5) 0.006(4) -0.013(5)
C61 0.035(5) 0.052(7) 0.074(7) -0.014(6) -0.005(5) -0.024(5)
C62 0.032(5) 0.058(7) 0.061(7) -0.013(6) -0.001(5) -0.021(5)
C63 0.039(6) 0.048(6) 0.065(7) -0.004(5) 0.000(5) -0.027(5)
C64 0.024(5) 0.053(7) 0.066(7) -0.009(5) -0.002(4) -0.020(5)
C65 0.038(6) 0.050(6) 0.065(7) -0.017(6) -0.005(5) -0.023(5)
C66 0.036(6) 0.066(7) 0.058(7) -0.009(6) -0.003(5) -0.029(6)
C67 0.034(5) 0.071(8) 0.063(7) -0.020(6) -0.002(4) -0.033(6)
C68 0.037(6) 0.063(7) 0.062(7) -0.013(6) -0.011(5) -0.031(6)
C69 0.032(5) 0.048(6) 0.068(7) -0.011(5) -0.002(5) -0.022(5)
C70 0.040(6) 0.060(7) 0.059(7) -0.019(6) 0.007(5) -0.027(6)
C71 0.043(6) 0.074(8) 0.033(5) 0.000(5) -0.006(4) -0.031(6)
C72 0.038(6) 0.078(8) 0.040(6) -0.001(6) 0.002(4) -0.041(6)
C73 0.019(5) 0.056(7) 0.063(7) -0.017(5) 0.012(4) -0.020(5)
C74 0.039(6) 0.066(7) 0.038(6) -0.008(5) 0.009(4) -0.024(5)
C75 0.027(5) 0.068(7) 0.054(6) -0.021(6) 0.018(4) -0.023(5)
C76 0.024(5) 0.065(7) 0.061(7) -0.019(6) 0.006(4) -0.017(5)
C77 0.020(5) 0.046(6) 0.060(6) -0.020(5) 0.008(4) -0.001(5)
C78 0.032(5) 0.068(7) 0.063(7) -0.027(6) 0.008(5) -0.028(5)
C79 0.048(6) 0.063(7) 0.055(6) -0.021(6) -0.001(5) -0.029(6)
C80 0.057(7) 0.063(7) 0.048(6) -0.016(6) -0.003(5) -0.039(6)
C81 0.051(6) 0.073(8) 0.045(6) -0.014(6) 0.002(5) -0.036(6)
C82 0.046(6) 0.064(7) 0.049(6) -0.010(5) 0.001(5) -0.031(6)
C83 0.045(6) 0.068(8) 0.049(7) -0.014(6) 0.002(5) -0.023(6)
C84 0.050(7) 0.071(9) 0.049(6) -0.015(6) -0.001(5) -0.028(6)
C85 0.033(6) 0.076(8) 0.064(7) -0.027(6) 0.015(5) -0.029(6)
C86 0.031(6) 0.076(8) 0.052(6) -0.005(6) -0.008(5) -0.029(6)
C87 0.028(5) 0.054(7) 0.050(6) -0.013(5) 0.009(4) -0.024(5)
C88 0.056(8) 0.074(9) 0.057(8) -0.022(7) 0.004(6) -0.036(7)
C89 0.047(7) 0.065(9) 0.053(8) 0.004(7) -0.008(6) -0.035(7)
C90 0.026(5) 0.085(9) 0.054(7) 0.000(7) -0.004(5) -0.036(6)
C91 0.019(5) 0.056(7) 0.071(7) -0.019(6) -0.002(4) -0.017(5)
C92 0.038(6) 0.070(8) 0.057(7) -0.017(6) 0.004(5) -0.029(6)
C93 0.053(8) 0.081(9) 0.066(8) -0.005(7) -0.018(6) -0.041(7)
C94 0.049(7) 0.062(8) 0.068(8) -0.011(6) 0.000(6) -0.029(6)
C95 0.025(6) 0.074(10) 0.070(9) -0.015(8) 0.007(6) -0.024(6)
C96 0.032(6) 0.078(9) 0.079(8) -0.031(7) 0.009(5) -0.023(6)
C97 0.041(6) 0.060(8) 0.059(7) -0.012(6) -0.002(5) -0.026(6)
C98 0.067(8) 0.096(11) 0.061(8) -0.011(7) 0.004(6) -0.052(8)

loop_
_atom_type_symbol
_atom_type_description
_atom_type_scat_dispersion_real
_atom_type_scat_dispersion_imag
_atom_type_scat_source
C C 0.0033 0.0016 'International Tables Vol C Tables 4.2.6.8 and 6.1.1.4'
F F 0.0171 0.0103 'International Tables Vol C Tables 4.2.6.8 and 6.1.1.4'
Y Y -2.7962 3.5667 'International Tables Vol C Tables 4.2.6.8 and 6.1.1.4'
H H 0.0000 0.0000 'International Tables Vol C Tables 4.2.6.8 and 6.1.1.4'

loop_
_geom_angle_atom_site_label_1
_geom_angle_atom_site_label_2
_geom_angle_atom_site_label_3
_geom_angle
C7 Y1 C8 35.4(3)
C7 Y1 C23 35.9(4)
C8 Y1 C23 58.4(4)
C7 Y1 C25 59.6(3)
C8 Y1 C25 35.5(3)
C23 Y1 C25 58.4(3)
C7 Y1 C02 134.6(3)
C8 Y1 C02 152.2(4)
C23 Y1 C02 133.7(3)
C25 Y1 C02 165.5(3)
C7 Y1 C01 141.9(3)
C8 Y1 C01 176.9(3)
C23 Y1 C01 118.5(4)
C25 Y1 C01 144.1(4)
C02 Y1 C01 29.4(3)
C7 Y1 C24 57.8(4)
C8 Y1 C24 56.8(4)
C23 Y1 C24 34.2(3)
C25 Y1 C24 34.0(3)
C02 Y1 C24 149.6(4)
C01 Y1 C24 121.1(4)
C7 Y1 C6 34.8(3)
C8 Y1 C6 61.3(3)
C23 Y1 C6 60.6(3)
C25 Y1 C6 92.9(3)
C02 Y1 C6 100.6(3)
C01 Y1 C6 117.4(4)
C24 Y1 C6 90.7(3)
C7 Y1 C26 92.2(3)
C8 Y1 C26 61.2(3)
C23 Y1 C26 89.6(3)
C25 Y1 C26 33.8(3)
C02 Y1 C26 131.7(3)
C01 Y1 C26 120.1(3)
C24 Y1 C26 57.8(3)
C6 Y1 C26 122.4(3)
C7 Y1 C9 57.5(3)
C8 Y1 C9 31.1(3)
C23 Y1 C9 88.2(3)
C25 Y1 C9 56.8(3)
C02 Y1 C9 124.3(3)
C01 Y1 C9 151.7(3)
C24 Y1 C9 86.1(3)
C6 Y1 C9 65.8(3)
C26 Y1 C9 65.3(3)
C7 Y1 C22 56.9(3)
C8 Y1 C22 86.5(3)
C23 Y1 C22 29.1(3)
C25 Y1 C22 85.2(3)
C02 Y1 C22 105.4(3)
C01 Y1 C22 90.4(3)
C24 Y1 C22 54.3(3)
C6 Y1 C22 64.9(3)
C26 Y1 C22 111.8(3)
C9 Y1 C22 114.1(3)
C7 Y1 C1 56.5(3)
C8 Y1 C1 66.4(3)
C23 Y1 C1 88.7(3)
C25 Y1 C1 101.9(3)
C02 Y1 C1 87.5(3)
C01 Y1 C1 114.0(3)
C24 Y1 C1 113.9(3)
C6 Y1 C1 29.6(3)
C26 Y1 C1 118.6(3)
C9 Y1 C1 53.3(3)
C22 Y1 C1 93.9(3)
C73 Y2 C01 162.5(4)
C73 Y2 C74 35.4(4)
C01 Y2 C74 132.3(4)
C73 Y2 C02 146.7(4)
C01 Y2 C02 29.5(3)
C74 Y2 C02 145.6(3)
C73 Y2 C72 35.7(3)
C01 Y2 C72 161.8(4)
C74 Y2 C72 63.2(4)
C02 Y2 C72 144.2(4)
C73 Y2 C56 34.9(3)
C01 Y2 C56 133.7(3)
C74 Y2 C56 56.8(4)
C02 Y2 C56 111.9(3)
C72 Y2 C56 60.1(3)
C73 Y2 C71 59.9(3)
C01 Y2 C71 134.6(3)
C74 Y2 C71 69.1(3)
C02 Y2 C71 144.9(3)
C72 Y2 C71 33.6(3)
C56 Y2 C71 91.6(3)
C73 Y2 C82 61.6(3)
C01 Y2 C82 114.9(4)
C74 Y2 C82 33.9(3)
C02 Y2 C82 143.2(3)
C72 Y2 C82 72.2(4)
C56 Y2 C82 90.1(3)
C71 Y2 C82 57.0(4)
C73 Y2 C70 69.7(3)
C01 Y2 C70 117.1(3)
C74 Y2 C70 58.0(3)
C02 Y2 C70 143.6(3)
C72 Y2 C70 59.5(3)
C56 Y2 C70 104.4(3)
C71 Y2 C70 31.3(3)
C82 Y2 C70 31.2(3)
C73 Y2 C75 54.9(3)
C01 Y2 C75 108.2(3)
C74 Y2 C75 32.1(3)
C02 Y2 C75 113.7(3)
C72 Y2 C75 89.8(3)
C56 Y2 C75 53.3(3)
C71 Y2 C75 101.2(3)
C82 Y2 C75 56.1(3)
C70 Y2 C75 86.2(3)
C73 Y2 C57 55.3(3)
C01 Y2 C57 108.3(3)
C74 Y2 C57 54.5(3)
C02 Y2 C57 97.8(3)
C72 Y2 C57 88.6(3)
C56 Y2 C57 31.9(3)
C71 Y2 C57 114.7(3)
C82 Y2 C57 85.6(3)
C70 Y2 C57 112.5(3)
C75 Y2 C57 31.6(3)
C73 Y2 C53 55.1(3)
C01 Y2 C53 138.9(4)
C74 Y2 C53 88.7(3)
C02 Y2 C53 115.4(3)
C72 Y2 C53 28.8(3)
C56 Y2 C53 61.5(3)
C71 Y2 C53 52.9(3)
C82 Y2 C53 100.9(3)
C70 Y2 C53 83.6(3)
C75 Y2 C53 108.3(3)
C57 Y2 C53 93.3(3)
C02 C01 Y2 78.3(7)
C02 C01 Y1 73.6(7)
Y2 C01 Y1 96.6(4)
C01 C02 Y1 77.0(7)
C01 C02 Y2 72.3(7)
Y1 C02 Y2 95.9(4)
F18A F16 C88 64(2)
F18A F16 F17A 118(3)
C88 F16 F17A 54(2)
F16A F17 C88 68(3)
F16A F17 F18A 129(4)
C88 F17 F18A 65(2)
F17A F18 C88 57(3)
F17A F18 F16A 111(4)
C88 F18 F16A 55(2)
F17 F16A C88 66(3)
F17 F16A F18 124(4)
C88 F16A F18 61(2)
F18 F17A C88 73(3)
F18 F17A F16 124(4)
C88 F17A F16 62(3)
F16 F18A F17 108(3)
F16 F18A C88 59(2)
F17 F18A C88 56.6(19)
F20A F19 C89 59(5)
F20A F19 F21A 99(5)
C89 F19 F21A 45.3(16)
F21A F20 C89 73(5)
F21A F20 F19A 121(7)
C89 F20 F19A 51.7(15)
F19A F21 C89 70(3)
F19A F21 F20A 106(4)
C89 F21 F20A 45.5(17)
F21 F19A C89 77(3)
F21 F19A F20 126(4)
C89 F19A F20 50.2(13)
F19 F20A C89 91(6)
F19 F20A F21 147(7)
C89 F20A F21 58(2)
F20 F21A C89 77(5)
F20 F21A F19 120(7)
C89 F21A F19 49(2)
F39A F37 F38A 115(3)
F39A F37 C95 60.0(18)
F38A F37 C95 60.0(14)
F37A F38 F39A 112(3)
F37A F38 C95 59(2)
F39A F38 C95 58.4(18)
F38A F39 F37A 116(3)
F38A F39 C95 64(2)
F37A F39 C95 56.0(18)
F38 F37A C95 68(2)
F38 F37A F39 127(3)
C95 F37A F39 65(2)
F39 F38A F37 122(3)
F39 F38A C95 64.5(16)
F37 F38A C95 63(2)
F37 F39A F38 127(3)
F37 F39A C95 69(2)
F38 F39A C95 63.3(18)
C2 C1 C6 120.0(10)
C2 C1 C10 121.4(8)
C6 C1 C10 117.7(8)
C2 C1 Y1 107.4(7)
C6 C1 Y1 61.6(5)
C10 C1 Y1 90.8(6)
C3 C2 C1 120.0(9)
C3 C2 C13 119.0(8)
C1 C2 C13 120.7(9)
C2 C3 C4 120.7(8)
C2 C3 C16 121.5(8)
C4 C3 C16 115.8(9)
C5 C4 C3 119.0(10)
C5 C4 C19 112.7(9)
C3 C4 C19 126.2(8)
C4 C5 C6 122.1(9)
C4 C5 C21 111.0(10)
C6 C5 C21 124.9(8)
C4 C5 Y1 108.0(6)
C6 C5 Y1 56.6(5)
C21 C5 Y1 95.2(6)
C5 C6 C1 118.2(9)
C5 C6 C7 116.7(9)
C1 C6 C7 121.5(9)
C5 C6 Y1 95.8(7)
C1 C6 Y1 88.8(5)
C7 C6 Y1 67.0(5)
C8 C7 C23 106.0(9)
C8 C7 C6 118.1(8)
C23 C7 C6 115.3(10)
C8 C7 Y1 72.4(5)
C23 C7 Y1 72.6(5)
C6 C7 Y1 78.2(5)
C9 C8 C7 118.9(9)
C9 C8 C25 116.8(9)
C7 C8 C25 109.4(10)
C9 C8 Y1 85.4(6)
C7 C8 Y1 72.2(5)
C25 C8 Y1 72.8(6)
C8 C9 C28 124.3(10)
C8 C9 C10 122.3(9)
C28 C9 C10 112.9(8)
C8 C9 Y1 63.5(6)
C28 C9 Y1 102.1(7)
C10 C9 Y1 99.8(6)
C83 C10 C9 115.2(9)
C83 C10 C11 115.4(9)
C9 C10 C11 98.1(8)
C83 C10 C1 109.4(9)
C9 C10 C1 109.2(9)
C11 C10 C1 109.0(8)
C12 C11 C29 120.8(9)
C12 C11 C10 121.4(9)
C29 C11 C10 113.0(8)
C11 C12 C32 118.5(9)
C11 C12 C13 123.9(8)
C32 C12 C13 113.5(8)
C12 C13 C14 100.1(8)
C12 C13 C84 111.7(9)
C14 C13 C84 112.7(8)
C12 C13 C2 108.2(8)
C14 C13 C2 109.7(9)
C84 C13 C2 113.5(8)
C15 C14 C13 123.7(9)
C15 C14 C33 119.8(10)
C13 C14 C33 113.2(9)
C14 C15 C16 122.3(9)
C14 C15 C36 124.6(9)
C16 C15 C36 111.1(9)
C85 C16 C17 115.3(8)
C85 C16 C15 111.1(7)
C17 C16 C15 100.2(8)
C85 C16 C3 111.9(8)
C17 C16 C3 108.1(7)
C15 C16 C3 109.6(8)
C37 C17 C18 120.5(10)
C37 C17 C16 111.3(8)
C18 C17 C16 125.9(8)
C40 C18 C17 119.5(9)
C40 C18 C19 120.2(9)
C17 C18 C19 117.9(10)
C18 C19 C4 108.4(7)
C18 C19 C20 112.4(9)
C4 C19 C20 99.5(8)
C18 C19 C86 111.2(8)
C4 C19 C86 114.1(9)
C20 C19 C86 110.8(7)
C42 C20 C21 125.2(9)
C42 C20 C19 122.1(9)
C21 C20 C19 109.9(9)
C22 C21 C20 111.3(8)
C22 C21 C87 109.5(7)
C20 C21 C87 115.7(8)
C22 C21 C5 108.3(8)
C20 C21 C5 100.6(7)
C87 C21 C5 111.0(8)
C44 C22 C23 119.2(10)
C44 C22 C21 121.1(9)
C23 C22 C21 117.7(10)
C44 C22 Y1 96.8(6)
C23 C22 Y1 56.3(4)
C21 C22 Y1 102.1(5)
C22 C23 C24 120.8(10)
C22 C23 C7 124.2(9)
C24 C23 C7 107.5(9)
C22 C23 Y1 94.6(6)
C24 C23 Y1 75.0(5)
C7 C23 Y1 71.5(5)
C46 C24 C25 123.3(9)
C46 C24 C23 117.3(9)
C25 C24 C23 110.8(9)
C46 C24 Y1 97.7(6)
C25 C24 Y1 71.0(5)
C23 C24 Y1 70.8(5)
C24 C25 C8 106.1(8)
C24 C25 C26 115.8(10)
C8 C25 C26 120.7(8)
C24 C25 Y1 75.0(6)
C8 C25 Y1 71.7(5)
C26 C25 Y1 80.5(5)
C48 C26 C27 119.8(9)
C48 C26 C25 118.7(9)
C27 C26 C25 117.4(9)
C48 C26 Y1 96.9(6)
C27 C26 Y1 87.2(5)
C25 C26 Y1 65.7(5)
C51 C27 C26 118.9(10)
C51 C27 C28 120.1(9)
C26 C27 C28 120.7(8)
C51 C27 Y1 110.7(6)
C26 C27 Y1 63.1(5)
C28 C27 Y1 91.4(6)
C29 C28 C9 101.1(8)
C29 C28 C27 107.9(8)
C9 C28 C27 107.6(9)
C29 C28 C88 116.3(9)
C9 C28 C88 111.0(8)
C27 C28 C88 112.1(9)
C30 C29 C11 119.9(8)
C30 C29 C28 124.1(10)
C11 C29 C28 110.8(8)
C31 C30 C29 120.0(9)
C31 C30 C52 111.2(9)
C29 C30 C52 122.7(8)
C32 C31 C30 118.9(9)
C32 C31 C54 121.7(9)
C30 C31 C54 113.2(9)
C31 C32 C12 121.8(8)
C31 C32 C33 121.7(9)
C12 C32 C33 112.0(9)
C34 C33 C32 109.7(8)
C34 C33 C89 113.1(8)
C32 C33 C89 110.9(9)
C34 C33 C14 112.1(9)
C32 C33 C14 98.5(7)
C89 C33 C14 111.6(8)
C55 C34 C35 118.0(11)
C55 C34 C33 121.2(9)
C35 C34 C33 120.0(9)
C58 C35 C34 121.7(10)
C58 C35 C36 119.4(9)
C34 C35 C36 118.0(10)
C37 C36 C15 100.6(8)
C37 C36 C35 108.0(8)
C15 C36 C35 110.9(8)
C37 C36 C90 112.5(8)
C15 C36 C90 112.0(9)
C35 C36 C90 112.2(7)
C38 C37 C17 121.0(9)
C38 C37 C36 122.6(9)
C17 C37 C36 112.2(9)
C37 C38 C39 120.0(9)
C37 C38 C59 123.5(9)
C39 C38 C59 109.6(10)
C38 C39 C40 120.2(10)
C38 C39 C61 109.5(8)
C40 C39 C61 123.6(8)
C18 C40 C39 118.8(9)
C18 C40 C41 124.2(8)
C39 C40 C41 115.7(9)
C91 C41 C63 115.5(9)
C91 C41 C40 105.5(7)
C63 C41 C40 111.0(8)
C91 C41 C42 114.6(8)
C63 C41 C42 99.6(7)
C40 C41 C42 110.6(8)
C20 C42 C43 121.2(9)
C20 C42 C41 122.7(9)
C43 C42 C41 111.8(8)
C42 C43 C92 117.6(8)
C42 C43 C44 111.4(9)
C92 C43 C44 108.1(8)
C42 C43 C64 99.8(7)
C92 C43 C64 109.9(8)
C44 C43 C64 109.6(8)
C22 C44 C45 119.7(10)
C22 C44 C43 122.1(9)
C45 C44 C43 116.8(9)
C46 C45 C44 122.2(10)
C46 C45 C66 107.2(9)
C44 C45 C66 124.2(9)
C45 C46 C24 120.7(10)
C45 C46 C47 114.5(10)
C24 C46 C47 119.8(10)
C45 C46 Y1 93.6(6)
C24 C46 Y1 54.6(5)
C47 C46 Y1 101.5(5)
C48 C47 C46 109.9(8)
C48 C47 C93 111.6(8)
C46 C47 C93 111.2(8)
C48 C47 C67 109.6(8)
C46 C47 C67 98.6(8)
C93 C47 C67 115.2(9)
C49 C48 C26 118.5(9)
C49 C48 C47 118.9(10)
C26 C48 C47 121.9(9)
C50 C49 C48 120.8(10)
C50 C49 C69 110.8(8)
C48 C49 C69 125.8(9)
C51 C50 C49 122.6(9)
C51 C50 C71 125.1(9)
C49 C50 C71 107.6(9)
C51 C50 Y2 95.1(6)
C49 C50 Y2 94.2(6)
C71 C50 Y2 58.3(5)
C50 C51 C27 119.3(9)
C50 C51 C52 116.1(9)
C27 C51 C52 123.7(10)
C30 C52 C51 108.2(7)
C30 C52 C94 116.5(9)
C51 C52 C94 111.5(8)
C30 C52 C53 99.5(8)
C51 C52 C53 108.2(8)
C94 C52 C53 112.1(8)
C72 C53 C54 125.2(9)
C72 C53 C52 123.2(9)
C54 C53 C52 111.5(9)
C72 C53 Y2 59.1(5)
C54 C53 Y2 99.9(6)
C52 C53 Y2 111.9(5)
C31 C54 C53 98.6(7)
C31 C54 C55 111.4(8)
C53 C54 C55 107.2(9)
C31 C54 C95 114.8(10)
C53 C54 C95 112.4(8)
C55 C54 C95 111.5(8)
C34 C55 C56 122.4(9)
C34 C55 C54 121.2(10)
C56 C55 C54 115.6(9)
C34 C55 Y2 103.6(5)
C56 C55 Y2 58.7(5)
C54 C55 Y2 97.5(5)
C55 C56 C57 117.1(9)
C55 C56 C73 125.5(9)
C57 C56 C73 108.9(9)
C55 C56 Y2 92.2(5)
C57 C56 Y2 81.5(5)
C73 C56 Y2 66.8(5)
C58 C57 C56 122.8(10)
C58 C57 C75 125.4(9)
C56 C57 C75 106.6(9)
C58 C57 Y2 104.5(6)
C56 C57 Y2 66.7(5)
C75 C57 Y2 73.3(5)
C35 C58 C57 117.9(10)
C35 C58 C59 123.8(9)
C57 C58 C59 116.6(10)
C58 C59 C96 111.5(8)
C58 C59 C38 108.9(9)
C96 C59 C38 113.9(8)
C58 C59 C60 111.2(8)
C96 C59 C60 110.0(9)
C38 C59 C60 100.9(7)
C76 C60 C61 123.2(9)
C76 C60 C59 122.8(9)
C61 C60 C59 108.9(9)
C60 C61 C62 120.4(10)
C60 C61 C39 109.5(9)
C62 C61 C39 119.8(9)
C78 C62 C61 116.5(9)
C78 C62 C63 119.1(8)
C61 C62 C63 118.0(10)
C64 C63 C62 120.6(9)
C64 C63 C41 112.4(9)
C62 C63 C41 123.0(8)
C63 C64 C65 121.7(9)
C63 C64 C43 112.1(9)
C65 C64 C43 123.0(8)
C79 C65 C66 117.2(10)
C79 C65 C64 118.8(8)
C66 C65 C64 118.4(9)
C65 C66 C67 122.3(9)
C65 C66 C45 119.4(9)
C67 C66 C45 108.6(9)
C66 C67 C68 120.1(9)
C66 C67 C47 110.1(9)
C68 C67 C47 123.4(9)
C80 C68 C67 117.0(9)
C80 C68 C69 120.9(9)
C67 C68 C69 119.0(10)
C68 C69 C49 109.7(8)
C68 C69 C70 111.5(8)
C49 C69 C70 99.7(8)
C68 C69 C97 113.7(8)
C49 C69 C97 112.4(8)
C70 C69 C97 109.0(8)
C71 C70 C82 121.3(9)
C71 C70 C69 109.2(9)
C82 C70 C69 126.4(9)
C71 C70 Y2 71.1(6)
C82 C70 Y2 72.0(6)
C69 C70 Y2 111.9(6)
C70 C71 C72 124.7(10)
C70 C71 C50 107.5(8)
C72 C71 C50 116.4(10)
C70 C71 Y2 77.6(6)
C72 C71 Y2 69.0(5)
C50 C71 Y2 92.3(5)
C53 C72 C71 117.8(9)
C53 C72 C73 117.9(9)
C71 C72 C73 113.7(10)
C53 C72 Y2 92.1(6)
C71 C72 Y2 77.4(5)
C73 C72 Y2 67.6(5)
C74 C73 C56 107.0(9)
C74 C73 C72 121.9(8)
C56 C73 C72 115.4(9)
C74 C73 Y2 75.0(5)
C56 C73 Y2 78.3(5)
C72 C73 Y2 76.7(5)
C75 C74 C73 108.2(9)
C75 C74 C82 117.5(9)
C73 C74 C82 120.9(10)
C75 C74 Y2 83.7(5)
C73 C74 Y2 69.6(5)
C82 C74 Y2 80.0(6)
C74 C75 C57 109.1(10)
C74 C75 C76 123.7(9)
C57 C75 C76 116.7(9)
C74 C75 Y2 64.2(5)
C57 C75 Y2 75.1(6)
C76 C75 Y2 97.4(5)
C60 C76 C77 117.0(9)
C60 C76 C75 119.5(9)
C77 C76 C75 118.0(9)
C76 C77 C78 118.9(9)
C76 C77 C81 124.0(9)
C78 C77 C81 111.4(8)
C62 C78 C77 123.3(9)
C62 C78 C79 120.4(9)
C77 C78 C79 107.1(9)
C65 C79 C80 120.5(10)
C65 C79 C78 119.1(9)
C80 C79 C78 110.8(9)
C68 C80 C79 122.3(10)
C68 C80 C81 125.6(9)
C79 C80 C81 106.9(9)
C98 C81 C77 110.7(10)
C98 C81 C82 111.7(9)
C77 C81 C82 111.1(8)
C98 C81 C80 112.9(9)
C77 C81 C80 100.5(7)
C82 C81 C80 109.5(9)
C70 C82 C74 117.5(10)
C70 C82 C81 118.8(9)
C74 C82 C81 120.2(9)
C70 C82 Y2 76.8(6)
C74 C82 Y2 66.1(6)
C81 C82 Y2 109.6(6)
F2 C83 F1 106.5(9)
F2 C83 F3 105.5(8)
F1 C83 F3 104.9(9)
F2 C83 C10 114.1(9)
F1 C83 C10 113.2(9)
F3 C83 C10 111.9(10)
F4 C84 F5 108.2(9)
F4 C84 F6 107.4(10)
F5 C84 F6 108.3(9)
F4 C84 C13 109.9(9)
F5 C84 C13 111.4(10)
F6 C84 C13 111.5(9)
F9 C85 F8 108.1(9)
F9 C85 F7 106.2(8)
F8 C85 F7 105.9(9)
F9 C85 C16 113.7(10)
F8 C85 C16 112.4(8)
F7 C85 C16 110.1(9)
F11 C86 F12 107.9(8)
F11 C86 F10 109.3(9)
F12 C86 F10 106.7(9)
F11 C86 C19 112.9(9)
F12 C86 C19 109.6(8)
F10 C86 C19 110.3(8)
F13 C87 F15 108.0(8)
F13 C87 F14 107.3(7)
F15 C87 F14 106.4(8)
F13 C87 C21 112.5(8)
F15 C87 C21 112.6(7)
F14 C87 C21 109.9(8)
F17A C88 F17 144(3)
F17A C88 F16A 111(4)
F17 C88 F16A 46(3)
F17A C88 F16 63(3)
F17 C88 F16 108.8(11)
F16A C88 F16 133(2)
F17A C88 F18 50(3)
F17 C88 F18 107.1(11)
F16A C88 F18 63(3)
F16 C88 F18 105.4(11)
F17A C88 F18A 120(4)
F17 C88 F18A 59(2)
F16A C88 F18A 103(4)
F16 C88 F18A 57(2)
F18 C88 F18A 144(2)
F17A C88 C28 104(3)
F17 C88 C28 111.1(10)
F16A C88 C28 112(2)
F16 C88 C28 113.9(9)
F18 C88 C28 110.1(10)
F18A C88 C28 106.2(19)
F20A C89 F21A 111(3)
F20A C89 F20 129(2)
F21A C89 F20 29.7(18)
F20A C89 F19A 103(3)
F21A C89 F19A 105(2)
F20 C89 F19A 78.1(19)
F20A C89 F19 30(2)
F21A C89 F19 85(2)
F20 C89 F19 111.2(15)
F19A C89 F19 127(2)
F20A C89 F21 77(2)
F21A C89 F21 134.5(17)
F20 C89 F21 110.6(12)
F19A C89 F21 33.5(16)
F19 C89 F21 106.2(13)
F20A C89 C33 113(2)
F21A C89 C33 111(2)
F20 C89 C33 112.6(13)
F19A C89 C33 112.9(17)
F19 C89 C33 110.2(10)
F21 C89 C33 105.8(10)
F24 C90 F22 107.2(9)
F24 C90 F23 106.3(9)
F22 C90 F23 108.0(9)
F24 C90 C36 112.5(10)
F22 C90 C36 111.1(9)
F23 C90 C36 111.6(8)
F27 C91 F26 107.6(8)
F27 C91 F25 105.0(8)
F26 C91 F25 103.8(8)
F27 C91 C41 115.2(9)
F26 C91 C41 114.7(8)
F25 C91 C41 109.5(8)
F28 C92 F30 107.4(8)
F28 C92 F29 109.7(9)
F30 C92 F29 104.6(9)
F28 C92 C43 112.5(9)
F30 C92 C43 109.6(8)
F29 C92 C43 112.6(8)
F32 C93 F33 106.5(10)
F32 C93 F31 108.2(9)
F33 C93 F31 107.2(10)
F32 C93 C47 111.0(10)
F33 C93 C47 112.8(9)
F31 C93 C47 111.0(10)
F34 C94 F35 106.7(10)
F34 C94 F36 109.5(10)
F35 C94 F36 105.9(9)
F34 C94 C52 113.3(9)
F35 C94 C52 111.3(10)
F36 C94 C52 109.8(9)
F37A C95 F39A 107(3)
F37A C95 F38A 107(3)
F39A C95 F38A 105(3)
F37A C95 F38 53(2)
F39A C95 F38 58(2)
F38A C95 F38 136.0(16)
F37A C95 F39 59(2)
F39A C95 F39 133.6(16)
F38A C95 F39 52.0(19)
F38 C95 F39 107.7(13)
F37A C95 F37 136.4(16)
F39A C95 F37 51(2)
F38A C95 F37 57.3(19)
F38 C95 F37 106.9(12)
F39 C95 F37 105.7(10)
F37A C95 C54 112.9(16)
F39A C95 C54 112.2(17)
F38A C95 C54 112.3(16)
F38 C95 C54 111.6(9)
F39 C95 C54 113.9(10)
F37 C95 C54 110.6(11)
F40 C96 F41 109.6(10)
F40 C96 F42 106.5(9)
F41 C96 F42 106.9(10)
F40 C96 C59 112.5(9)
F41 C96 C59 111.6(9)
F42 C96 C59 109.6(9)
F45 C97 F43 107.4(9)
F45 C97 F44 104.7(9)
F43 C97 F44 107.1(9)
F45 C97 C69 113.5(8)
F43 C97 C69 112.0(9)
F44 C97 C69 111.6(8)
F46 C98 F47 107.5(10)
F46 C98 F48 107.2(9)
F47 C98 F48 106.9(11)
F46 C98 C81 113.1(11)
F47 C98 C81 112.2(9)
F48 C98 C81 109.6(10)
C07 C04 C09 148(7)
C010 C05 C06 151(3)
C05 C06 C07 170(4)
C04 C07 C06 164(6)

loop_
_geom_bond_atom_site_label_1
_geom_bond_atom_site_label_2
_geom_bond_distance
Y1 C7 2.398(9)
Y1 C8 2.402(10)
Y1 C23 2.413(8)
Y1 C25 2.416(9)
Y1 C02 2.418(10)
Y1 C01 2.455(11)
Y1 C24 2.468(9)
Y1 C6 2.549(10)
Y1 C26 2.616(9)
Y1 C9 2.674(12)
Y1 C22 2.891(9)
Y1 C1 2.898(10)
Y2 C73 2.335(8)
Y2 C01 2.391(10)
Y2 C74 2.406(10)
Y2 C02 2.458(10)
Y2 C72 2.458(9)
Y2 C56 2.488(9)
Y2 C71 2.570(9)
Y2 C82 2.591(11)
Y2 C70 2.653(10)
Y2 C75 2.656(10)
Y2 C57 2.679(9)
Y2 C53 2.864(10)
C01 C02 1.236(15)
F1 C83 1.337(13)
F2 C83 1.316(12)
F3 C83 1.350(12)
F4 C84 1.308(13)
F5 C84 1.313(12)
F6 C84 1.337(12)
F7 C85 1.344(12)
F8 C85 1.329(11)
F9 C85 1.292(13)
F10 C86 1.342(11)
F11 C86 1.309(13)
F12 C86 1.337(11)
F13 C87 1.325(11)
F14 C87 1.340(11)
F15 C87 1.340(11)
F16 F18A 1.31(5)
F16 C88 1.330(14)
F16 F17A 1.34(6)
F17 F16A 1.02(6)
F17 C88 1.290(15)
F17 F18A 1.32(5)
F18 F17A 1.11(5)
F18 C88 1.389(14)
F18 F16A 1.42(6)
F16A C88 1.31(4)
F17A C88 1.22(5)
F18A C88 1.40(5)
F19 F20A 0.68(4)
F19 C89 1.35(2)
F19 F21A 1.77(6)
F20 F21A 0.65(4)
F20 C89 1.28(2)
F20 F19A 1.64(4)
F21 F19A 0.77(4)
F21 C89 1.365(17)
F21 F20A 1.57(5)
F19A C89 1.31(3)
F20A C89 1.15(5)
F21A C89 1.26(5)
F22 C90 1.318(13)
F23 C90 1.344(10)
F24 C90 1.318(14)
F25 C91 1.361(11)
F26 C91 1.343(11)
F27 C91 1.311(12)
F28 C92 1.309(12)
F29 C92 1.344(13)
F30 C92 1.333(11)
F31 C93 1.356(13)
F32 C93 1.324(14)
F33 C93 1.325(12)
F34 C94 1.310(12)
F35 C94 1.322(13)
F36 C94 1.338(12)
F37 F39A 1.14(4)
F37 F38A 1.29(4)
F37 C95 1.362(16)
F38 F37A 1.14(4)
F38 F39A 1.27(4)
F38 C95 1.329(15)
F39 F38A 1.17(4)
F39 F37A 1.26(5)
F39 C95 1.337(17)
F37A C95 1.22(4)
F38A C95 1.33(3)
F39A C95 1.27(3)
F40 C96 1.321(12)
F41 C96 1.329(13)
F42 C96 1.350(13)
F43 C97 1.316(13)
F44 C97 1.336(11)
F45 C97 1.311(12)
F46 C98 1.317(13)
F47 C98 1.331(14)
F48 C98 1.352(13)
C1 C2 1.423(13)
C1 C6 1.431(13)
C1 C10 1.544(15)
C2 C3 1.390(14)
C2 C13 1.553(13)
C3 C4 1.425(13)
C3 C16 1.570(13)
C4 C5 1.391(13)
C4 C19 1.525(15)
C5 C6 1.413(15)
C5 C21 1.551(14)
C6 C7 1.486(14)
C7 C8 1.460(14)
C7 C23 1.482(15)
C8 C9 1.386(13)
C8 C25 1.470(15)
C9 C28 1.512(14)
C9 C10 1.534(14)
C10 C83 1.500(16)
C10 C11 1.540(13)
C11 C12 1.375(13)
C11 C29 1.399(14)
C12 C32 1.402(13)
C12 C13 1.510(14)
C13 C14 1.522(14)
C13 C84 1.550(16)
C14 C15 1.304(14)
C14 C33 1.572(13)
C15 C16 1.530(12)
C15 C36 1.533(15)
C16 C85 1.514(14)
C16 C17 1.522(14)
C17 C37 1.398(12)
C17 C18 1.410(13)
C18 C40 1.378(15)
C18 C19 1.520(13)
C19 C20 1.574(13)
C19 C86 1.599(14)
C20 C42 1.332(15)
C20 C21 1.522(14)
C21 C22 1.513(13)
C21 C87 1.531(11)
C22 C44 1.382(15)
C22 C23 1.409(14)
C23 C24 1.435(13)
C24 C46 1.404(15)
C24 C25 1.428(14)
C25 C26 1.476(13)
C26 C48 1.452(15)
C26 C27 1.454(13)
C27 C51 1.443(13)
C27 C28 1.529(16)
C28 C29 1.510(13)
C28 C88 1.552(16)
C29 C30 1.398(13)
C30 C31 1.390(13)
C30 C52 1.506(14)
C31 C32 1.388(14)
C31 C54 1.515(15)
C32 C33 1.543(14)
C33 C34 1.527(16)
C33 C89 1.569(13)
C34 C55 1.405(14)
C34 C35 1.454(15)
C35 C58 1.393(15)
C35 C36 1.572(14)
C36 C37 1.514(14)
C36 C90 1.573(12)
C37 C38 1.339(15)
C38 C39 1.407(13)
C38 C59 1.538(14)
C39 C40 1.433(13)
C39 C61 1.457(15)
C40 C41 1.533(13)
C41 C91 1.484(14)
C41 C63 1.530(14)
C41 C42 1.550(14)
C42 C43 1.508(13)
C43 C92 1.550(13)
C43 C44 1.550(15)
C43 C64 1.552(14)
C44 C45 1.391(13)
C45 C46 1.362(14)
C45 C66 1.468(15)
C46 C47 1.514(14)
C47 C48 1.483(13)
C47 C93 1.534(13)
C47 C67 1.548(15)
C48 C49 1.408(13)
C49 C50 1.406(13)
C49 C69 1.519(15)
C50 C51 1.385(15)
C50 C71 1.482(14)
C51 C52 1.528(12)
C52 C94 1.533(15)
C52 C53 1.544(14)
C53 C72 1.382(15)
C53 C54 1.517(13)
C54 C55 1.543(14)
C54 C95 1.576(13)
C55 C56 1.412(15)
C56 C57 1.430(15)
C56 C73 1.454(13)
C57 C58 1.419(14)
C57 C75 1.452(15)
C58 C59 1.503(15)
C59 C96 1.536(14)
C59 C60 1.568(14)
C60 C76 1.389(14)
C60 C61 1.392(13)
C61 C62 1.413(13)
C62 C78 1.376(14)
C62 C63 1.442(13)
C63 C64 1.365(13)
C64 C65 1.429(14)
C65 C79 1.402(14)
C65 C66 1.407(14)
C66 C67 1.407(14)
C67 C68 1.443(13)
C68 C80 1.376(15)
C68 C69 1.488(14)
C69 C70 1.539(13)
C69 C97 1.540(14)
C70 C71 1.411(15)
C70 C82 1.413(15)
C71 C72 1.460(13)
C72 C73 1.476(14)
C73 C74 1.442(15)
C74 C75 1.418(14)
C74 C82 1.468(14)
C75 C76 1.461(14)
C76 C77 1.400(13)
C77 C78 1.435(13)
C77 C81 1.526(14)
C78 C79 1.470(14)
C79 C80 1.435(14)
C80 C81 1.599(14)
C81 C98 1.511(17)
C81 C82 1.542(15)
C04 C07 1.30(8)
C04 C09 1.70(8)
C05 C010 1.72(6)
C05 C06 1.84(6)
C06 C07 1.91(7)
